data_4317117
loop_
_publ_author_name
'Dibyendu Bhattacharya'
'Malaichamy Sathiyendiran'
'Jing-Yun Wu'
'Che-Hao Chang'
'Sung-Chou Huang'
'Yu-Ling Zeng'
'Ching-Yao Lin'
'P. Thanasekaran'
'Bo-Chao Lin'
'Chao-Ping Hsu'
'Gene-Hsiang Lee'
'Shie-Ming Peng'
'Kuang-Lieh Lu'

_publ_section_title
;
 Quinonoid-Bridged Chair-Shaped Dirhenium(I) Metallacycles: Synthesis,
 Characterization, and Spectroelectrochemical Studies
;
_journal_name_full 'Inorganic Chemistry'
_journal_page_first 10264
_journal_page_last 10272
_journal_paper_doi 10.1021/ic9018794
_journal_volume 49
_journal_year 2010
_chemical_formula_sum 'C61 H44 N4 O10 Re2'
_chemical_formula_weight 1365.40
_chemical_name_systematic
; 
 ? 
;
_space_group_IT_number 2
_symmetry_cell_setting triclinic
_symmetry_space_group_name_Hall '-P 1'
_symmetry_space_group_name_H-M 'P -1'
_atom_sites_solution_hydrogens geom
_atom_sites_solution_primary direct
_atom_sites_solution_secondary difmap
_audit_creation_method SHELXL-97
_cell_angle_alpha 96.2148(11)
_cell_angle_beta 111.0004(9)
_cell_angle_gamma 108.1030(9)
_cell_formula_units_Z 2
_cell_length_a 13.4838(2)
_cell_length_b 13.8023(2)
_cell_length_c 16.2869(3)
_cell_measurement_reflns_used total
_cell_measurement_temperature 150(2)
_cell_measurement_theta_max 27.50
_cell_measurement_theta_min 1.00
_cell_volume 2606.03(8)
_computing_cell_refinement DENZO-SMN
_computing_data_collection 'NONIUS COLLECT'
_computing_data_reduction DENZO-SMN
_computing_molecular_graphics 'Bruker SHELXTL'
_computing_publication_material 'Bruker SHELXTL'
_computing_structure_refinement 'SHELXL-97 (Sheldrick, 1997)'
_computing_structure_solution 'SHELXS-97 (Sheldrick, 1990)'
_diffrn_ambient_temperature 150(2)
_diffrn_measured_fraction_theta_full 0.999
_diffrn_measured_fraction_theta_max 0.999
_diffrn_measurement_device_type 'NONIUS KappaCCD'
_diffrn_measurement_method '\w scans'
_diffrn_radiation_monochromator graphite
_diffrn_radiation_source 'fine-focus sealed tube'
_diffrn_radiation_type MoK\a
_diffrn_radiation_wavelength 0.71073
_diffrn_reflns_av_R_equivalents 0.0590
_diffrn_reflns_av_sigmaI/netI 0.0491
_diffrn_reflns_limit_h_max 17
_diffrn_reflns_limit_h_min -17
_diffrn_reflns_limit_k_max 17
_diffrn_reflns_limit_k_min -17
_diffrn_reflns_limit_l_max 21
_diffrn_reflns_limit_l_min -21
_diffrn_reflns_number 35964
_diffrn_reflns_theta_full 27.50
_diffrn_reflns_theta_max 27.50
_diffrn_reflns_theta_min 1.38
_exptl_absorpt_coefficient_mu 4.707
_exptl_absorpt_correction_T_max 0.505
_exptl_absorpt_correction_T_min 0.305
_exptl_absorpt_correction_type multi-scan
_exptl_crystal_colour red
_exptl_crystal_density_diffrn 1.740
_exptl_crystal_density_meas ?
_exptl_crystal_density_method 'not measured'
_exptl_crystal_description plate
_exptl_crystal_F_000 1336
_exptl_crystal_size_max 0.30
_exptl_crystal_size_mid 0.30
_exptl_crystal_size_min 0.15
_refine_diff_density_max 2.098
_refine_diff_density_min -1.972
_refine_diff_density_rms 0.158
_refine_ls_extinction_method none
_refine_ls_goodness_of_fit_ref 1.055
_refine_ls_hydrogen_treatment constr
_refine_ls_matrix_type full
_refine_ls_number_parameters 699
_refine_ls_number_reflns 11953
_refine_ls_number_restraints 0
_refine_ls_restrained_S_all 1.055
_refine_ls_R_factor_all 0.0473
_refine_ls_R_factor_gt 0.0357
_refine_ls_shift/su_max 0.001
_refine_ls_shift/su_mean 0.000
_refine_ls_structure_factor_coef Fsqd
_refine_ls_weighting_details 'calc w=1/[\s^2^(Fo^2^)+(0.0516P)^2^+1.6547P] where P=(Fo^2^+2Fc^2^)/3'
_refine_ls_weighting_scheme calc
_refine_ls_wR_factor_gt 0.0913
_refine_ls_wR_factor_ref 0.0969
_reflns_number_gt 9786
_reflns_number_total 11953
_reflns_threshold_expression >2sigma(I)
_cod_data_source_file ic9018794_si_002_1.cif
_cod_data_source_block ic12756
_cod_depositor_comments
;
The following automatic conversions were performed:

'_symmetry_cell_setting' value 'Triclinic' changed to 'triclinic'
according to the built-in table from CIF Core dictionary named
'cif_core.dic' version 2.4.1 from
2010-06-29.

'_refine_ls_hydrogen_treatment' value 'CONSTR' changed
to 'constr' according to the built-in table from CIF Core dictionary
named 'cif_core.dic' version 2.4.1 from 2010-06-29.

Automatic conversion script
Id: cif_fix_values 1646 2011-03-28 12:23:43Z adriana 

The following automatic conversions were performed:

'_exptl_crystal_density_meas' value 'not_measured' was changed to '?'
- the value is perceived as not measured.

Automatic conversion script
Id: cif_fix_values 3008 2015-01-20 13:52:24Z robertas 
;
_cod_original_cell_volume 2606.03(7)
_cod_database_code 4317117

loop_
_symmetry_equiv_pos_as_xyz
'x, y, z'
'-x, -y, -z'

loop_
_atom_site_label
_atom_site_type_symbol
_atom_site_fract_x
_atom_site_fract_y
_atom_site_fract_z
_atom_site_U_iso_or_equiv
_atom_site_adp_type
_atom_site_occupancy
_atom_site_symmetry_multiplicity
_atom_site_calc_flag
_atom_site_refinement_flags
_atom_site_disorder_assembly
_atom_site_disorder_group
Re1 Re 1.021141(13) 0.158399(12) 0.327049(11) 0.02544(6) Uani 1 1 d . . .
Re2 Re 0.681287(15) 0.595890(13) 0.305752(12) 0.03077(6) Uani 1 1 d . . .
O1 O 1.0836(3) 0.0323(3) 0.2001(2) 0.0414(8) Uani 1 1 d . . .
O2 O 1.1275(3) 0.0550(3) 0.4739(2) 0.0444(8) Uani 1 1 d . . .
O3 O 1.2518(3) 0.3435(3) 0.3889(3) 0.0443(8) Uani 1 1 d . . .
O4 O 0.8745(3) 0.8033(3) 0.3320(3) 0.0609(11) Uani 1 1 d . . .
O5 O 0.6159(4) 0.7152(3) 0.4341(2) 0.0494(9) Uani 1 1 d . . .
O6 O 0.5232(3) 0.6689(3) 0.1617(2) 0.0446(8) Uani 1 1 d . . .
O7 O 0.9641(3) 0.2349(2) 0.40780(19) 0.0282(6) Uani 1 1 d . . .
O8 O 0.9376(2) 0.2306(2) 0.23323(19) 0.0265(6) Uani 1 1 d . . .
O9 O 0.7208(3) 0.5061(2) 0.2184(2) 0.0318(7) Uani 1 1 d . . .
O10 O 0.7766(3) 0.5322(2) 0.4005(2) 0.0326(7) Uani 1 1 d . . .
N1 N 0.8476(3) 0.0418(3) 0.2777(2) 0.0285(8) Uani 1 1 d . . .
N2 N 0.6838(3) -0.0593(3) 0.2784(3) 0.0302(8) Uani 1 1 d . . .
N3 N 0.4364(3) 0.3102(3) 0.3141(3) 0.0362(9) Uani 1 1 d . . .
N4 N 0.5461(3) 0.4436(3) 0.2828(3) 0.0329(8) Uani 1 1 d . . .
C1 C 1.0606(4) 0.0815(4) 0.2481(3) 0.0307(9) Uani 1 1 d . . .
C2 C 1.0874(4) 0.0935(4) 0.4178(3) 0.0313(9) Uani 1 1 d . . .
C3 C 1.1659(4) 0.2733(4) 0.3670(3) 0.0333(10) Uani 1 1 d . . .
C4 C 0.8041(5) 0.7260(4) 0.3234(4) 0.0454(12) Uani 1 1 d . . .
C5 C 0.6423(4) 0.6692(4) 0.3872(3) 0.0367(10) Uani 1 1 d . . .
C6 C 0.5842(4) 0.6417(3) 0.2158(3) 0.0330(10) Uani 1 1 d . . .
C7 C 0.9142(3) 0.3009(3) 0.3966(3) 0.0235(8) Uani 1 1 d . . .
C8 C 0.8721(3) 0.3336(3) 0.3152(3) 0.0229(8) Uani 1 1 d . . .
C9 C 0.8844(3) 0.2917(3) 0.2376(3) 0.0237(8) Uani 1 1 d . . .
C10 C 0.8323(4) 0.3199(3) 0.1523(3) 0.0272(8) Uani 1 1 d . . .
C11 C 0.8342(4) 0.2718(3) 0.0725(3) 0.0318(9) Uani 1 1 d . . .
H11 H 0.8709 0.2230 0.0742 0.038 Uiso 1 1 calc R . .
C12 C 0.7826(4) 0.2957(4) -0.0084(3) 0.0370(10) Uani 1 1 d . . .
H12 H 0.7828 0.2621 -0.0624 0.044 Uiso 1 1 calc R . .
C13 C 0.7307(4) 0.3678(4) -0.0119(3) 0.0351(10) Uani 1 1 d . . .
H13 H 0.6966 0.3844 -0.0678 0.042 Uiso 1 1 calc R . .
C14 C 0.7283(4) 0.4160(4) 0.0659(3) 0.0349(10) Uani 1 1 d . . .
H14 H 0.6926 0.4659 0.0632 0.042 Uiso 1 1 calc R . .
C15 C 0.7781(4) 0.3920(3) 0.1490(3) 0.0288(9) Uani 1 1 d . . .
C16 C 0.7718(4) 0.4405(3) 0.2302(3) 0.0272(9) Uani 1 1 d . . .
C17 C 0.8174(3) 0.4106(3) 0.3124(3) 0.0253(8) Uani 1 1 d . . .
C18 C 0.8141(3) 0.4587(3) 0.3925(3) 0.0277(9) Uani 1 1 d . . .
C19 C 0.8559(3) 0.4230(3) 0.4750(3) 0.0260(8) Uani 1 1 d . . .
C20 C 0.8505(4) 0.4679(3) 0.5545(3) 0.0301(9) Uani 1 1 d . . .
H20 H 0.8190 0.5207 0.5542 0.036 Uiso 1 1 calc R . .
C21 C 0.8908(4) 0.4352(4) 0.6329(3) 0.0353(10) Uani 1 1 d . . .
H21 H 0.8890 0.4672 0.6868 0.042 Uiso 1 1 calc R . .
C22 C 0.9340(4) 0.3562(4) 0.6335(3) 0.0369(10) Uani 1 1 d . . .
H22 H 0.9597 0.3330 0.6873 0.044 Uiso 1 1 calc R . .
C23 C 0.9397(4) 0.3108(3) 0.5562(3) 0.0298(9) Uani 1 1 d . . .
H23 H 0.9693 0.2566 0.5570 0.036 Uiso 1 1 calc R . .
C24 C 0.9018(3) 0.3449(3) 0.4764(3) 0.0238(8) Uani 1 1 d . . .
C25 C 0.7947(4) 0.0035(3) 0.3280(3) 0.0308(9) Uani 1 1 d . . .
H25 H 0.8309 0.0186 0.3924 0.037 Uiso 1 1 calc R . .
C26 C 0.7646(4) 0.0004(3) 0.1879(3) 0.0273(9) Uani 1 1 d . . .
C27 C 0.6615(4) -0.0620(3) 0.1880(3) 0.0292(9) Uani 1 1 d . . .
C28 C 0.5632(4) -0.1127(3) 0.1075(3) 0.0309(9) Uani 1 1 d . . .
H28 H 0.4934 -0.1563 0.1081 0.037 Uiso 1 1 calc R . .
C29 C 0.5701(4) -0.0977(3) 0.0271(3) 0.0324(9) Uani 1 1 d . . .
C30 C 0.6741(4) -0.0319(3) 0.0263(3) 0.0327(10) Uani 1 1 d . . .
C31 C 0.7710(4) 0.0147(3) 0.1058(3) 0.0305(9) Uani 1 1 d . . .
H31 H 0.8415 0.0563 0.1053 0.037 Uiso 1 1 calc R . .
C32 C 0.4652(4) -0.1521(4) -0.0616(3) 0.0402(11) Uani 1 1 d . . .
H32A H 0.4003 -0.1919 -0.0492 0.060 Uiso 1 1 calc R . .
H32B H 0.4807 -0.2003 -0.0996 0.060 Uiso 1 1 calc R . .
H32C H 0.4467 -0.0994 -0.0933 0.060 Uiso 1 1 calc R . .
C33 C 0.6767(4) -0.0107(4) -0.0618(3) 0.0379(10) Uani 1 1 d . . .
H33A H 0.7563 0.0257 -0.0527 0.057 Uiso 1 1 calc R . .
H33B H 0.6329 0.0336 -0.0823 0.057 Uiso 1 1 calc R . .
H33C H 0.6426 -0.0774 -0.1077 0.057 Uiso 1 1 calc R . .
C34 C 0.5995(4) -0.0918(4) 0.3169(3) 0.0339(10) Uani 1 1 d . . .
H34A H 0.6363 -0.1054 0.3767 0.041 Uiso 1 1 calc R . .
H34B H 0.5364 -0.1582 0.2766 0.041 Uiso 1 1 calc R . .
C35 C 0.5496(4) -0.0080(3) 0.3288(3) 0.0311(9) Uani 1 1 d . . .
C36 C 0.4637(4) -0.0280(3) 0.3633(3) 0.0307(9) Uani 1 1 d . . .
C37 C 0.4266(4) -0.1210(3) 0.3916(3) 0.0354(10) Uani 1 1 d . . .
H37 H 0.4607 -0.1712 0.3885 0.042 Uiso 1 1 calc R . .
C38 C 0.3427(4) -0.1404(4) 0.4234(3) 0.0384(11) Uani 1 1 d . . .
H38 H 0.3193 -0.2033 0.4421 0.046 Uiso 1 1 calc R . .
C39 C 0.2915(4) -0.0665(4) 0.4280(3) 0.0399(11) Uani 1 1 d . . .
H39 H 0.2316 -0.0806 0.4481 0.048 Uiso 1 1 calc R . .
C40 C 0.3275(4) 0.0251(4) 0.4039(3) 0.0370(10) Uani 1 1 d . . .
H40 H 0.2933 0.0748 0.4091 0.044 Uiso 1 1 calc R . .
C41 C 0.4154(4) 0.0487(3) 0.3710(3) 0.0327(9) Uani 1 1 d . . .
C42 C 0.4567(4) 0.1463(4) 0.3499(3) 0.0358(10) Uani 1 1 d . . .
C43 C 0.5411(4) 0.1632(4) 0.3184(3) 0.0370(10) Uani 1 1 d . . .
H43 H 0.5689 0.2281 0.3036 0.044 Uiso 1 1 calc R . .
C44 C 0.5875(4) 0.0862(4) 0.3077(3) 0.0360(10) Uani 1 1 d . . .
H44 H 0.6456 0.0999 0.2856 0.043 Uiso 1 1 calc R . .
C45 C 0.4088(4) 0.2300(4) 0.3628(4) 0.0406(11) Uani 1 1 d . . .
H45A H 0.3245 0.1964 0.3407 0.049 Uiso 1 1 calc R . .
H45B H 0.4408 0.2639 0.4284 0.049 Uiso 1 1 calc R . .
C46 C 0.5324(4) 0.3980(3) 0.3466(3) 0.0348(10) Uani 1 1 d . . .
H46 H 0.5844 0.4238 0.4088 0.042 Uiso 1 1 calc R . .
C47 C 0.3824(4) 0.2976(3) 0.2212(3) 0.0343(10) Uani 1 1 d . . .
C48 C 0.2790(4) 0.2250(4) 0.1555(4) 0.0404(11) Uani 1 1 d . . .
H48 H 0.2310 0.1705 0.1709 0.048 Uiso 1 1 calc R . .
C49 C 0.2481(4) 0.2343(4) 0.0674(3) 0.0407(11) Uani 1 1 d . . .
C50 C 0.3226(4) 0.3141(4) 0.0451(3) 0.0383(11) Uani 1 1 d . . .
C51 C 0.4245(4) 0.3880(4) 0.1119(3) 0.0370(10) Uani 1 1 d . . .
H51 H 0.4733 0.4420 0.0967 0.044 Uiso 1 1 calc R . .
C52 C 0.4536(4) 0.3814(3) 0.2016(3) 0.0315(9) Uani 1 1 d . . .
C53 C 0.1327(5) 0.1596(4) -0.0052(4) 0.0550(14) Uani 1 1 d . . .
H53A H 0.0957 0.1063 0.0209 0.083 Uiso 1 1 calc R . .
H53B H 0.1437 0.1250 -0.0552 0.083 Uiso 1 1 calc R . .
H53C H 0.0839 0.1991 -0.0281 0.083 Uiso 1 1 calc R . .
C54 C 0.2901(5) 0.3171(4) -0.0546(3) 0.0500(13) Uani 1 1 d . . .
H54A H 0.2160 0.3249 -0.0793 0.075 Uiso 1 1 calc R . .
H54B H 0.2846 0.2515 -0.0892 0.075 Uiso 1 1 calc R . .
H54C H 0.3489 0.3767 -0.0590 0.075 Uiso 1 1 calc R . .
C55 C 0.1080(5) 0.6069(5) 0.1554(4) 0.0479(13) Uani 1 1 d . . .
C56 C 0.0705(5) 0.5006(5) 0.1248(4) 0.0612(16) Uani 1 1 d . . .
H56 H -0.0064 0.4621 0.0820 0.073 Uiso 1 1 calc R . .
C57 C 0.1447(7) 0.4476(5) 0.1562(4) 0.0661(17) Uani 1 1 d . . .
H57 H 0.1179 0.3735 0.1349 0.079 Uiso 1 1 calc R . .
C58 C 0.2538(6) 0.5017(5) 0.2165(5) 0.0629(17) Uani 1 1 d . . .
H58 H 0.3032 0.4652 0.2384 0.075 Uiso 1 1 calc R . .
C59 C 0.2946(5) 0.6094(5) 0.2467(4) 0.0584(15) Uani 1 1 d . . .
H59 H 0.3723 0.6473 0.2883 0.070 Uiso 1 1 calc R . .
C60 C 0.2216(5) 0.6622(4) 0.2161(3) 0.0456(12) Uani 1 1 d . . .
H60 H 0.2494 0.7365 0.2367 0.055 Uiso 1 1 calc R . .
C61 C 0.0262(6) 0.6629(6) 0.1222(4) 0.0680(18) Uani 1 1 d . . .
H61A H 0.0126 0.6661 0.0595 0.102 Uiso 1 1 calc R . .
H61B H 0.0597 0.7344 0.1609 0.102 Uiso 1 1 calc R . .
H61C H -0.0467 0.6243 0.1248 0.102 Uiso 1 1 calc R . .

loop_
_atom_site_aniso_label
_atom_site_aniso_U_11
_atom_site_aniso_U_22
_atom_site_aniso_U_33
_atom_site_aniso_U_23
_atom_site_aniso_U_13
_atom_site_aniso_U_12
Re1 0.02789(10) 0.03025(10) 0.02798(10) 0.01196(7) 0.01250(7) 0.02087(7)
Re2 0.03767(11) 0.02754(10) 0.03745(11) 0.01406(8) 0.01549(9) 0.02363(8)
O1 0.0456(19) 0.045(2) 0.046(2) 0.0078(15) 0.0268(17) 0.0248(16)
O2 0.052(2) 0.062(2) 0.0432(19) 0.0322(17) 0.0226(17) 0.0419(19)
O3 0.0366(19) 0.0324(18) 0.063(2) 0.0061(16) 0.0187(18) 0.0163(16)
O4 0.047(2) 0.035(2) 0.094(3) 0.025(2) 0.018(2) 0.0175(18)
O5 0.075(3) 0.051(2) 0.042(2) 0.0163(17) 0.026(2) 0.046(2)
O6 0.048(2) 0.042(2) 0.054(2) 0.0233(17) 0.0177(18) 0.0294(17)
O7 0.0356(16) 0.0366(17) 0.0240(14) 0.0138(12) 0.0129(13) 0.0256(14)
O8 0.0298(15) 0.0295(15) 0.0274(15) 0.0109(12) 0.0114(13) 0.0196(13)
O9 0.0381(17) 0.0356(17) 0.0350(17) 0.0189(13) 0.0161(14) 0.0265(14)
O10 0.0432(18) 0.0299(16) 0.0331(16) 0.0107(13) 0.0132(15) 0.0264(14)
N1 0.036(2) 0.0320(19) 0.0308(19) 0.0142(15) 0.0172(16) 0.0234(16)
N2 0.0335(19) 0.0295(19) 0.042(2) 0.0163(16) 0.0215(17) 0.0207(16)
N3 0.049(2) 0.036(2) 0.047(2) 0.0202(18) 0.030(2) 0.0302(19)
N4 0.043(2) 0.0304(19) 0.041(2) 0.0165(16) 0.0212(18) 0.0270(17)
C1 0.028(2) 0.038(2) 0.031(2) 0.0166(19) 0.0125(19) 0.0165(19)
C2 0.034(2) 0.037(2) 0.033(2) 0.0107(19) 0.017(2) 0.022(2)
C3 0.044(3) 0.037(3) 0.034(2) 0.0129(19) 0.018(2) 0.032(2)
C4 0.043(3) 0.046(3) 0.055(3) 0.020(2) 0.014(3) 0.031(3)
C5 0.047(3) 0.038(3) 0.032(2) 0.018(2) 0.010(2) 0.028(2)
C6 0.037(2) 0.030(2) 0.042(3) 0.0152(19) 0.018(2) 0.021(2)
C7 0.0233(19) 0.023(2) 0.027(2) 0.0084(16) 0.0095(17) 0.0137(16)
C8 0.0230(19) 0.023(2) 0.026(2) 0.0104(15) 0.0093(16) 0.0131(16)
C9 0.0236(19) 0.023(2) 0.027(2) 0.0078(16) 0.0106(17) 0.0121(16)
C10 0.029(2) 0.028(2) 0.031(2) 0.0129(17) 0.0140(18) 0.0148(17)
C11 0.038(2) 0.036(2) 0.032(2) 0.0168(19) 0.016(2) 0.023(2)
C12 0.046(3) 0.043(3) 0.028(2) 0.0138(19) 0.017(2) 0.021(2)
C13 0.040(3) 0.041(3) 0.028(2) 0.0175(19) 0.011(2) 0.021(2)
C14 0.041(3) 0.039(3) 0.036(2) 0.019(2) 0.015(2) 0.027(2)
C15 0.032(2) 0.032(2) 0.030(2) 0.0146(18) 0.0131(19) 0.0192(18)
C16 0.028(2) 0.027(2) 0.034(2) 0.0142(17) 0.0134(18) 0.0164(17)
C17 0.027(2) 0.025(2) 0.029(2) 0.0109(16) 0.0101(17) 0.0164(17)
C18 0.026(2) 0.026(2) 0.033(2) 0.0090(17) 0.0097(18) 0.0154(17)
C19 0.027(2) 0.027(2) 0.028(2) 0.0102(16) 0.0108(18) 0.0155(17)
C20 0.037(2) 0.029(2) 0.034(2) 0.0091(18) 0.018(2) 0.0211(19)
C21 0.046(3) 0.036(2) 0.029(2) 0.0062(19) 0.018(2) 0.020(2)
C22 0.046(3) 0.046(3) 0.026(2) 0.0162(19) 0.013(2) 0.027(2)
C23 0.034(2) 0.029(2) 0.034(2) 0.0122(18) 0.017(2) 0.0187(19)
C24 0.0216(19) 0.025(2) 0.027(2) 0.0084(16) 0.0088(17) 0.0127(16)
C25 0.037(2) 0.037(2) 0.033(2) 0.0157(18) 0.017(2) 0.026(2)
C26 0.034(2) 0.025(2) 0.032(2) 0.0102(17) 0.0168(19) 0.0184(18)
C27 0.035(2) 0.028(2) 0.038(2) 0.0135(18) 0.019(2) 0.0225(18)
C28 0.031(2) 0.024(2) 0.043(3) 0.0095(18) 0.016(2) 0.0159(18)
C29 0.034(2) 0.025(2) 0.040(2) 0.0060(18) 0.013(2) 0.0162(18)
C30 0.039(2) 0.030(2) 0.037(2) 0.0104(18) 0.017(2) 0.021(2)
C31 0.032(2) 0.034(2) 0.037(2) 0.0148(19) 0.018(2) 0.0210(19)
C32 0.039(3) 0.037(3) 0.039(3) 0.004(2) 0.008(2) 0.017(2)
C33 0.045(3) 0.043(3) 0.033(2) 0.011(2) 0.017(2) 0.025(2)
C34 0.040(2) 0.037(2) 0.040(2) 0.018(2) 0.023(2) 0.023(2)
C35 0.032(2) 0.037(2) 0.035(2) 0.0161(19) 0.017(2) 0.0218(19)
C36 0.032(2) 0.029(2) 0.034(2) 0.0101(18) 0.0142(19) 0.0143(18)
C37 0.037(2) 0.029(2) 0.043(3) 0.0081(19) 0.019(2) 0.0133(19)
C38 0.039(3) 0.032(2) 0.047(3) 0.015(2) 0.021(2) 0.012(2)
C39 0.034(2) 0.042(3) 0.048(3) 0.012(2) 0.022(2) 0.013(2)
C40 0.037(2) 0.041(3) 0.046(3) 0.016(2) 0.024(2) 0.022(2)
C41 0.033(2) 0.033(2) 0.036(2) 0.0085(19) 0.016(2) 0.0154(19)
C42 0.043(3) 0.042(3) 0.039(3) 0.019(2) 0.023(2) 0.028(2)
C43 0.047(3) 0.034(2) 0.047(3) 0.020(2) 0.029(2) 0.024(2)
C44 0.041(3) 0.040(3) 0.048(3) 0.021(2) 0.029(2) 0.025(2)
C45 0.050(3) 0.044(3) 0.057(3) 0.029(2) 0.036(3) 0.034(2)
C46 0.042(3) 0.033(2) 0.041(3) 0.0123(19) 0.020(2) 0.024(2)
C47 0.044(3) 0.032(2) 0.043(3) 0.016(2) 0.025(2) 0.026(2)
C48 0.041(3) 0.030(2) 0.059(3) 0.013(2) 0.026(3) 0.019(2)
C49 0.042(3) 0.036(3) 0.049(3) 0.009(2) 0.017(2) 0.025(2)
C50 0.046(3) 0.037(3) 0.044(3) 0.013(2) 0.019(2) 0.030(2)
C51 0.051(3) 0.032(2) 0.044(3) 0.017(2) 0.025(2) 0.027(2)
C52 0.035(2) 0.028(2) 0.042(3) 0.0137(19) 0.018(2) 0.0226(19)
C53 0.043(3) 0.049(3) 0.059(4) 0.006(3) 0.005(3) 0.020(3)
C54 0.059(3) 0.054(3) 0.044(3) 0.011(2) 0.016(3) 0.038(3)
C55 0.056(3) 0.061(3) 0.040(3) 0.020(2) 0.026(3) 0.029(3)
C56 0.061(4) 0.060(4) 0.046(3) 0.006(3) 0.019(3) 0.006(3)
C57 0.099(5) 0.052(4) 0.059(4) 0.013(3) 0.038(4) 0.037(4)
C58 0.082(5) 0.073(4) 0.073(4) 0.033(4) 0.050(4) 0.054(4)
C59 0.048(3) 0.075(4) 0.051(3) 0.016(3) 0.018(3) 0.025(3)
C60 0.054(3) 0.050(3) 0.032(3) 0.010(2) 0.016(2) 0.021(3)
C61 0.066(4) 0.111(6) 0.047(3) 0.031(4) 0.023(3) 0.057(4)

loop_
_atom_type_symbol
_atom_type_description
_atom_type_scat_dispersion_real
_atom_type_scat_dispersion_imag
_atom_type_scat_source
C C 0.0033 0.0016 'International Tables Vol C Tables 4.2.6.8 and 6.1.1.4'
H H 0.0000 0.0000 'International Tables Vol C Tables 4.2.6.8 and 6.1.1.4'
N N 0.0061 0.0033 'International Tables Vol C Tables 4.2.6.8 and 6.1.1.4'
O O 0.0106 0.0060 'International Tables Vol C Tables 4.2.6.8 and 6.1.1.4'
Re Re -1.0185 7.2310 'International Tables Vol C Tables 4.2.6.8 and 6.1.1.4'

loop_
_geom_angle_atom_site_label_1
_geom_angle_atom_site_label_2
_geom_angle_atom_site_label_3
_geom_angle
_geom_angle_site_symmetry_1
_geom_angle_site_symmetry_3
_geom_angle_publ_flag
C1 Re1 C2 87.69(18) . . ?
C1 Re1 C3 90.44(18) . . ?
C2 Re1 C3 90.70(19) . . ?
C1 Re1 O7 175.43(15) . . ?
C2 Re1 O7 93.65(14) . . ?
C3 Re1 O7 93.92(15) . . ?
C1 Re1 O8 97.13(15) . . ?
C2 Re1 O8 174.47(14) . . ?
C3 Re1 O8 91.96(15) . . ?
O7 Re1 O8 81.34(11) . . ?
C1 Re1 N1 93.49(16) . . ?
C2 Re1 N1 95.06(16) . . ?
C3 Re1 N1 173.15(15) . . ?
O7 Re1 N1 82.04(12) . . ?
O8 Re1 N1 81.99(12) . . ?
C6 Re2 C5 84.97(19) . . ?
C6 Re2 C4 86.6(2) . . ?
C5 Re2 C4 88.8(2) . . ?
C6 Re2 O10 174.89(16) . . ?
C5 Re2 O10 96.18(16) . . ?
C4 Re2 O10 98.43(17) . . ?
C6 Re2 O9 97.08(16) . . ?
C5 Re2 O9 176.38(16) . . ?
C4 Re2 O9 94.30(18) . . ?
O10 Re2 O9 81.52(11) . . ?
C6 Re2 N4 94.56(17) . . ?
C5 Re2 N4 94.07(18) . . ?
C4 Re2 N4 177.01(17) . . ?
O10 Re2 N4 80.41(13) . . ?
O9 Re2 N4 82.81(12) . . ?
C7 O7 Re1 133.2(3) . . ?
C9 O8 Re1 133.0(3) . . ?
C16 O9 Re2 132.5(3) . . ?
C18 O10 Re2 132.7(3) . . ?
C25 N1 C26 105.3(4) . . ?
C25 N1 Re1 126.3(3) . . ?
C26 N1 Re1 128.1(3) . . ?
C25 N2 C27 107.2(3) . . ?
C25 N2 C34 123.7(4) . . ?
C27 N2 C34 127.0(4) . . ?
C46 N3 C47 107.5(4) . . ?
C46 N3 C45 125.9(4) . . ?
C47 N3 C45 125.2(4) . . ?
C46 N4 C52 106.3(4) . . ?
C46 N4 Re2 125.1(3) . . ?
C52 N4 Re2 128.3(3) . . ?
O1 C1 Re1 178.5(4) . . ?
O2 C2 Re1 178.9(4) . . ?
O3 C3 Re1 178.1(4) . . ?
O4 C4 Re2 178.2(5) . . ?
O5 C5 Re2 177.3(4) . . ?
O6 C6 Re2 178.5(4) . . ?
O7 C7 C8 126.0(4) . . ?
O7 C7 C24 114.9(3) . . ?
C8 C7 C24 119.2(3) . . ?
C9 C8 C7 119.5(3) . . ?
C9 C8 C17 120.6(4) . . ?
C7 C8 C17 120.0(4) . . ?
O8 C9 C8 126.6(4) . . ?
O8 C9 C10 114.9(3) . . ?
C8 C9 C10 118.6(4) . . ?
C15 C10 C11 119.6(4) . . ?
C15 C10 C9 120.8(4) . . ?
C11 C10 C9 119.6(4) . . ?
C12 C11 C10 119.9(4) . . ?
C13 C12 C11 120.8(4) . . ?
C12 C13 C14 120.0(4) . . ?
C13 C14 C15 120.6(4) . . ?
C10 C15 C14 119.0(4) . . ?
C10 C15 C16 120.7(4) . . ?
C14 C15 C16 120.3(4) . . ?
O9 C16 C17 126.3(4) . . ?
O9 C16 C15 114.5(4) . . ?
C17 C16 C15 119.2(4) . . ?
C18 C17 C16 119.8(4) . . ?
C18 C17 C8 120.1(4) . . ?
C16 C17 C8 120.0(4) . . ?
O10 C18 C17 126.1(4) . . ?
O10 C18 C19 114.8(4) . . ?
C17 C18 C19 119.1(4) . . ?
C24 C19 C20 119.2(4) . . ?
C24 C19 C18 120.9(4) . . ?
C20 C19 C18 119.9(4) . . ?
C21 C20 C19 120.2(4) . . ?
C20 C21 C22 120.4(4) . . ?
C23 C22 C21 120.4(4) . . ?
C22 C23 C24 120.0(4) . . ?
C19 C24 C23 119.8(4) . . ?
C19 C24 C7 120.5(4) . . ?
C23 C24 C7 119.7(4) . . ?
N1 C25 N2 112.8(4) . . ?
C27 C26 C31 120.0(4) . . ?
C27 C26 N1 109.0(4) . . ?
C31 C26 N1 130.9(4) . . ?
N2 C27 C26 105.6(4) . . ?
N2 C27 C28 132.8(4) . . ?
C26 C27 C28 121.5(4) . . ?
C29 C28 C27 118.1(4) . . ?
C28 C29 C30 121.0(4) . . ?
C28 C29 C32 119.4(4) . . ?
C30 C29 C32 119.6(4) . . ?
C31 C30 C29 120.2(4) . . ?
C31 C30 C33 120.1(4) . . ?
C29 C30 C33 119.7(4) . . ?
C30 C31 C26 119.2(4) . . ?
N2 C34 C35 112.1(3) . . ?
C44 C35 C36 119.7(4) . . ?
C44 C35 C34 120.8(4) . . ?
C36 C35 C34 119.5(4) . . ?
C37 C36 C41 119.0(4) . . ?
C37 C36 C35 122.1(4) . . ?
C41 C36 C35 118.9(4) . . ?
C38 C37 C36 121.7(4) . . ?
C37 C38 C39 119.5(4) . . ?
C40 C39 C38 120.3(4) . . ?
C39 C40 C41 121.9(4) . . ?
C42 C41 C36 120.5(4) . . ?
C42 C41 C40 121.9(4) . . ?
C36 C41 C40 117.5(4) . . ?
C43 C42 C41 118.6(4) . . ?
C43 C42 C45 121.2(4) . . ?
C41 C42 C45 120.2(4) . . ?
C42 C43 C44 121.5(4) . . ?
C35 C44 C43 120.7(4) . . ?
N3 C45 C42 111.7(4) . . ?
N4 C46 N3 112.5(4) . . ?
C48 C47 N3 132.0(4) . . ?
C48 C47 C52 122.6(4) . . ?
N3 C47 C52 105.4(4) . . ?
C49 C48 C47 118.0(4) . . ?
C48 C49 C50 120.3(5) . . ?
C48 C49 C53 119.2(5) . . ?
C50 C49 C53 120.5(5) . . ?
C51 C50 C49 121.0(4) . . ?
C51 C50 C54 120.0(4) . . ?
C49 C50 C54 119.0(5) . . ?
C50 C51 C52 118.8(4) . . ?
C51 C52 N4 132.5(4) . . ?
C51 C52 C47 119.1(4) . . ?
N4 C52 C47 108.3(4) . . ?
C56 C55 C60 119.0(6) . . ?
C56 C55 C61 119.8(6) . . ?
C60 C55 C61 121.2(6) . . ?
C55 C56 C57 120.4(6) . . ?
C58 C57 C56 120.1(6) . . ?
C57 C58 C59 120.7(6) . . ?
C58 C59 C60 119.5(6) . . ?
C59 C60 C55 120.3(6) . . ?

loop_
_geom_bond_atom_site_label_1
_geom_bond_atom_site_label_2
_geom_bond_distance
_geom_bond_site_symmetry_2
_geom_bond_publ_flag
Re1 C1 1.901(5) . ?
Re1 C2 1.903(5) . ?
Re1 C3 1.921(5) . ?
Re1 O7 2.090(3) . ?
Re1 O8 2.095(3) . ?
Re1 N1 2.178(4) . ?
Re2 C6 1.898(5) . ?
Re2 C5 1.898(5) . ?
Re2 C4 1.936(6) . ?
Re2 O10 2.093(3) . ?
Re2 O9 2.102(3) . ?
Re2 N4 2.200(4) . ?
O1 C1 1.166(5) . ?
O2 C2 1.158(5) . ?
O3 C3 1.157(6) . ?
O4 C4 1.140(6) . ?
O5 C5 1.159(6) . ?
O6 C6 1.157(6) . ?
O7 C7 1.282(5) . ?
O8 C9 1.276(5) . ?
O9 C16 1.288(5) . ?
O10 C18 1.281(5) . ?
N1 C25 1.318(5) . ?
N1 C26 1.402(5) . ?
N2 C25 1.348(6) . ?
N2 C27 1.388(5) . ?
N2 C34 1.464(5) . ?
N3 C46 1.349(6) . ?
N3 C47 1.388(6) . ?
N3 C45 1.462(6) . ?
N4 C46 1.310(6) . ?
N4 C52 1.396(6) . ?
C7 C8 1.426(5) . ?
C7 C24 1.461(5) . ?
C8 C9 1.418(5) . ?
C8 C17 1.466(6) . ?
C9 C10 1.472(6) . ?
C10 C15 1.400(6) . ?
C10 C11 1.406(6) . ?
C11 C12 1.382(6) . ?
C12 C13 1.377(7) . ?
C13 C14 1.382(6) . ?
C14 C15 1.407(6) . ?
C15 C16 1.460(6) . ?
C16 C17 1.424(6) . ?
C17 C18 1.420(6) . ?
C18 C19 1.462(6) . ?
C19 C24 1.399(5) . ?
C19 C20 1.410(6) . ?
C20 C21 1.382(6) . ?
C21 C22 1.386(7) . ?
C22 C23 1.383(6) . ?
C23 C24 1.406(6) . ?
C26 C27 1.389(6) . ?
C26 C31 1.401(6) . ?
C27 C28 1.395(6) . ?
C28 C29 1.380(6) . ?
C29 C30 1.420(6) . ?
C29 C32 1.514(6) . ?
C30 C31 1.372(6) . ?
C30 C33 1.505(6) . ?
C34 C35 1.534(6) . ?
C35 C44 1.371(6) . ?
C35 C36 1.426(6) . ?
C36 C37 1.414(6) . ?
C36 C41 1.422(6) . ?
C37 C38 1.372(6) . ?
C38 C39 1.407(7) . ?
C39 C40 1.360(6) . ?
C40 C41 1.432(6) . ?
C41 C42 1.420(6) . ?
C42 C43 1.374(6) . ?
C42 C45 1.519(6) . ?
C43 C44 1.417(6) . ?
C47 C48 1.386(7) . ?
C47 C52 1.404(6) . ?
C48 C49 1.376(7) . ?
C49 C50 1.419(7) . ?
C49 C53 1.518(7) . ?
C50 C51 1.389(7) . ?
C50 C54 1.531(7) . ?
C51 C52 1.391(6) . ?
C55 C56 1.362(8) . ?
C55 C60 1.389(8) . ?
C55 C61 1.517(8) . ?
C56 C57 1.401(9) . ?
C57 C58 1.346(9) . ?
C58 C59 1.376(9) . ?
C59 C60 1.386(8) . ?
